data_4030980
loop_
_publ_author_name
'Postnikov, Pavel S.'
'Guselnikova, Olga A.'
'Yusubov, Mekhman S.'
'Yoshimura, Akira'
'Nemykin, Victor N.'
'Zhdankin, Viktor V.'

_publ_section_related_literature
; 
? 
;
_publ_section_title
;
 Preparation and X-ray Structural Study of Dibenziodolium Derivatives.
;
_journal_issue 11
_journal_name_full 'The Journal of organic chemistry'
_journal_page_first 5783
_journal_page_last 5788
_journal_paper_doi 10.1021/acs.joc.5b00741
_journal_volume 80
_journal_year 2015
_chemical_formula_sum 'C15 H9 Cl3 F6 I N O4 S2'
_chemical_formula_weight 678.62
_space_group_IT_number 2
_symmetry_cell_setting triclinic
_symmetry_space_group_name_Hall '-P 1'
_symmetry_space_group_name_H-M 'P -1'
_atom_sites_solution_hydrogens difmap
_atom_sites_solution_primary direct
_audit_creation_date 15-03-22
_audit_creation_method CRYSTALS_ver_14.40
_cell_angle_alpha 107.119(8)
_cell_angle_beta 105.292(7)
_cell_angle_gamma 104.881(7)
_cell_formula_units_Z 2
_cell_length_a 10.2961(3)
_cell_length_b 10.9654(3)
_cell_length_c 11.4803(8)
_cell_measurement_reflns_used 14290
_cell_measurement_temperature 123
_cell_measurement_theta_max 27
_cell_measurement_theta_min 2
_cell_volume 1113.45(14)
_computing_cell_refinement 'USER DEFINED CELL REFINEMENT'
_computing_data_collection 'USER DEFINED DATA COLLECTION'
_computing_data_reduction 'USER DEFINED DATA REDUCTION'
_computing_molecular_graphics 'CAMERON (Watkin et al., 1996)'
_computing_publication_material 'CRYSTALS (Betteridge et al., 2003)'
_computing_structure_refinement 'CRYSTALS (Betteridge et al., 2003)'
_computing_structure_solution 'SHELXS 86 (Sheldrick, 1986)'
_diffrn_ambient_temperature 123
_diffrn_measured_fraction_theta_full 0.997
_diffrn_measured_fraction_theta_max 0.997
_diffrn_measurement_device Serial
_diffrn_measurement_device_type Unknown
_diffrn_measurement_method \w
_diffrn_radiation_monochromator graphite
_diffrn_radiation_type 'Mo K\a'
_diffrn_radiation_wavelength 0.71073
_diffrn_reflns_av_R_equivalents 0.038
_diffrn_reflns_limit_h_max 13
_diffrn_reflns_limit_h_min -13
_diffrn_reflns_limit_k_max 14
_diffrn_reflns_limit_k_min -14
_diffrn_reflns_limit_l_max 14
_diffrn_reflns_limit_l_min -14
_diffrn_reflns_number 14290
_diffrn_reflns_theta_full 27.456
_diffrn_reflns_theta_max 27.456
_diffrn_reflns_theta_min 3.137
_diffrn_standards_decay_% 0.00
_diffrn_standards_interval_time 2
_diffrn_standards_number 14290
_exptl_absorpt_coefficient_mu 2.059
_exptl_absorpt_correction_T_max 0.64
_exptl_absorpt_correction_T_min 0.35
_exptl_absorpt_correction_type multi-scan
_exptl_absorpt_process_details 'DENZO/SCALEPACK (Otwinowski & Minor, 1997)'
_exptl_crystal_colour yellow
_exptl_crystal_density_diffrn 2.024
_exptl_crystal_density_method 'not measured'
_exptl_crystal_description block
_exptl_crystal_F_000 656
_exptl_crystal_size_max 0.470
_exptl_crystal_size_mid 0.380
_exptl_crystal_size_min 0.220
_refine_diff_density_max 6.20
_refine_diff_density_min -3.80
_refine_ls_extinction_method None
_refine_ls_goodness_of_fit_ref 0.9144
_refine_ls_hydrogen_treatment constr
_refine_ls_matrix_type full
_refine_ls_number_parameters 289
_refine_ls_number_reflns 5064
_refine_ls_number_restraints 0
_refine_ls_R_factor_all 0.0795
_refine_ls_R_factor_gt 0.0716
_refine_ls_shift/su_max 0.0001775
_refine_ls_shift/su_mean 0.0000059
_refine_ls_structure_factor_coef Fsqd
_refine_ls_weighting_details
;
 Method= Modified Sheldrick 
 w=1/[\s^2^(F^2^) + ( 0.12P)^2^ +20.69P] 
 ,where P=(max(Fo^2^,0) + 2Fc^2^)/3 
;
_refine_ls_weighting_scheme calc
_refine_ls_wR_factor_all 0.1959
_refine_ls_wR_factor_gt 0.1889
_refine_ls_wR_factor_ref 0.1959
_reflns_limit_h_max 12
_reflns_limit_h_min -13
_reflns_limit_k_max 13
_reflns_limit_k_min -14
_reflns_limit_l_max 14
_reflns_limit_l_min 0
_reflns_number_gt 4503
_reflns_number_total 5079
_reflns_threshold_expression I>2.0\s(I)
_oxford_diffrn_Wilson_B_factor 0.00
_oxford_diffrn_Wilson_scale 0.00
_oxford_refine_ls_r_factor_ref 0.0795
_oxford_refine_ls_scale 0.679(3)
_oxford_reflns_number_all 5064
_oxford_reflns_threshold_expression_ref I>-3.0\s(I)
_oxford_structure_analysis_title '_11042014-1'
_cod_data_source_file jo5b00741_si_001.cif
_cod_data_source_block 3
_cod_depositor_comments 'Adding full bibliography for 4030978--4030981.cif.'
_cod_original_sg_symbol_H-M 'P -1 '
_cod_original_formula_sum 'C7.50 H4.50 Cl1.50 F3 I0.50 N0.50 O2 S1'
_cod_database_code 4030980

loop_
_symmetry_equiv_pos_as_xyz
x,y,z
-x,-y,-z

loop_
_atom_site_label
_atom_site_type_symbol
_atom_site_fract_x
_atom_site_fract_y
_atom_site_fract_z
_atom_site_U_iso_or_equiv
_atom_site_occupancy
_atom_site_adp_type
_atom_site_refinement_flags_posn
I1 I 0.05194(5) 0.15306(5) 0.33986(4) 0.0212 1.0000 Uani .
C1 C 0.2279(7) 0.2513(7) 0.2994(7) 0.0187 1.0000 Uani .
C2 C 0.3683(8) 0.3080(7) 0.3863(7) 0.0232 1.0000 Uani .
C3 C 0.4733(8) 0.3671(7) 0.3432(8) 0.0253 1.0000 Uani .
C4 C 0.4337(9) 0.3676(8) 0.2175(8) 0.0287 1.0000 Uani .
C5 C 0.2907(8) 0.3103(8) 0.1329(7) 0.0248 1.0000 Uani .
C6 C 0.1837(8) 0.2492(7) 0.1725(7) 0.0197 1.0000 Uani .
C7 C 0.0272(8) 0.1806(7) 0.0918(7) 0.0196 1.0000 Uani .
C8 C -0.0639(7) 0.1219(7) 0.1466(6) 0.0187 1.0000 Uani .
C9 C -0.2106(8) 0.0535(8) 0.0834(7) 0.0242 1.0000 Uani .
C10 C -0.2707(8) 0.0409(8) -0.0455(7) 0.0260 1.0000 Uani .
C11 C -0.1845(8) 0.0968(8) -0.1052(7) 0.0263 1.0000 Uani .
C12 C -0.0365(8) 0.1667(8) -0.0385(7) 0.0242 1.0000 Uani .
Cl1 Cl -0.2010(5) 0.4279(5) 0.1031(6) 0.1634 1.0000 Uani .
C15 C -0.0545(12) 0.5425(9) 0.2312(11) 0.0461 1.0000 Uani .
Cl3 Cl 0.0996(4) 0.5533(5) 0.2028(8) 0.1834 1.0000 Uani .
Cl2 Cl -0.0067(9) 0.4950(5) 0.3696(6) 0.1433 1.0000 Uani .
S1 S -0.23162(17) 0.04643(17) 0.48342(15) 0.0183 1.0000 Uani .
N1 N -0.2181(6) -0.0357(6) 0.3499(6) 0.0188 1.0000 Uani .
S2 S -0.26320(18) -0.19610(17) 0.28665(16) 0.0191 1.0000 Uani .
O3 O -0.1959(6) -0.2256(6) 0.1934(5) 0.0274 1.0000 Uani .
O4 O -0.2572(6) -0.2639(5) 0.3770(5) 0.0254 1.0000 Uani .
C14 C -0.4563(8) -0.2620(7) 0.1843(7) 0.0247 1.0000 Uani .
F4 F -0.4796(5) -0.1936(5) 0.1065(5) 0.0342 1.0000 Uani .
F6 F -0.4961(6) -0.3924(5) 0.1081(5) 0.0412 1.0000 Uani .
F5 F -0.5370(5) -0.2497(6) 0.2560(5) 0.0417 1.0000 Uani .
O2 O -0.3086(6) -0.0348(6) 0.5378(5) 0.0272 1.0000 Uani .
O1 O -0.0952(6) 0.1528(5) 0.5671(5) 0.0277 1.0000 Uani .
C13 C -0.3477(9) 0.1347(8) 0.4239(8) 0.0276 1.0000 Uani .
F2 F -0.3684(6) 0.2139(6) 0.5230(5) 0.0372 1.0000 Uani .
F3 F -0.4724(5) 0.0466(6) 0.3353(5) 0.0384 1.0000 Uani .
F1 F -0.2836(6) 0.2127(6) 0.3698(6) 0.0422 1.0000 Uani .
H31 H 0.3904 0.3046 0.4694 0.0303 1.0000 Uiso R
H41 H 0.5680 0.4082 0.4019 0.0310 1.0000 Uiso R
H51 H 0.5053 0.4064 0.1878 0.0374 1.0000 Uiso R
H61 H 0.2663 0.3120 0.0489 0.0338 1.0000 Uiso R
H101 H -0.2670 0.0168 0.1222 0.0313 1.0000 Uiso R
H111 H -0.3697 -0.0088 -0.0918 0.0320 1.0000 Uiso R
H121 H -0.2257 0.0905 -0.1905 0.0351 1.0000 Uiso R
H131 H 0.0211 0.2063 -0.0789 0.0314 1.0000 Uiso R
H151 H -0.0652 0.6328 0.2596 0.0561 1.0000 Uiso R

loop_
_atom_site_aniso_label
_atom_site_aniso_U_11
_atom_site_aniso_U_22
_atom_site_aniso_U_33
_atom_site_aniso_U_23
_atom_site_aniso_U_13
_atom_site_aniso_U_12
I1 0.0196(3) 0.0289(3) 0.0163(2) 0.01268(19) 0.00604(17) 0.00658(18)
C1 0.014(3) 0.020(3) 0.025(3) 0.012(3) 0.011(3) 0.004(2)
C2 0.024(3) 0.023(3) 0.021(3) 0.010(3) 0.006(3) 0.008(3)
C3 0.020(3) 0.023(3) 0.031(4) 0.012(3) 0.007(3) 0.005(3)
C4 0.029(4) 0.030(4) 0.032(4) 0.016(3) 0.016(3) 0.007(3)
C5 0.027(4) 0.029(4) 0.024(3) 0.016(3) 0.011(3) 0.011(3)
C6 0.023(3) 0.019(3) 0.019(3) 0.008(3) 0.008(3) 0.008(3)
C7 0.023(3) 0.021(3) 0.019(3) 0.011(3) 0.008(3) 0.010(3)
C8 0.021(3) 0.024(3) 0.013(3) 0.011(3) 0.005(2) 0.009(3)
C9 0.023(3) 0.028(4) 0.019(3) 0.009(3) 0.005(3) 0.008(3)
C10 0.026(4) 0.025(4) 0.020(3) 0.007(3) 0.003(3) 0.007(3)
C11 0.030(4) 0.029(4) 0.018(3) 0.010(3) 0.004(3) 0.012(3)
C12 0.032(4) 0.028(4) 0.015(3) 0.010(3) 0.008(3) 0.012(3)
Cl1 0.068(2) 0.101(3) 0.166(5) -0.083(4) -0.055(3) 0.046(2)
C15 0.050(6) 0.026(4) 0.054(6) 0.005(4) 0.015(5) 0.016(4)
Cl3 0.0402(18) 0.074(3) 0.291(8) -0.085(4) 0.029(3) 0.0082(18)
Cl2 0.211(7) 0.073(3) 0.114(4) 0.049(3) 0.010(4) 0.038(4)
S1 0.0174(8) 0.0217(8) 0.0141(7) 0.0065(6) 0.0047(6) 0.0058(6)
N1 0.022(3) 0.021(3) 0.017(3) 0.010(2) 0.010(2) 0.007(2)
S2 0.0204(8) 0.0217(8) 0.0139(7) 0.0076(6) 0.0049(6) 0.0061(6)
O3 0.031(3) 0.033(3) 0.017(2) 0.006(2) 0.009(2) 0.013(2)
O4 0.034(3) 0.025(3) 0.017(2) 0.011(2) 0.005(2) 0.011(2)
C14 0.025(3) 0.021(3) 0.023(3) 0.008(3) 0.004(3) 0.004(3)
F4 0.029(2) 0.036(3) 0.030(2) 0.017(2) -0.0020(19) 0.009(2)
F6 0.042(3) 0.023(2) 0.033(3) 0.003(2) -0.004(2) 0.001(2)
F5 0.022(2) 0.056(3) 0.037(3) 0.014(2) 0.010(2) 0.003(2)
O2 0.032(3) 0.031(3) 0.022(3) 0.014(2) 0.015(2) 0.008(2)
O1 0.020(3) 0.024(3) 0.026(3) 0.002(2) 0.002(2) 0.003(2)
C13 0.029(4) 0.035(4) 0.025(4) 0.012(3) 0.012(3) 0.018(3)
F2 0.037(3) 0.049(3) 0.027(2) 0.007(2) 0.011(2) 0.027(2)
F3 0.023(2) 0.052(3) 0.027(2) 0.006(2) -0.0022(19) 0.016(2)
F1 0.053(3) 0.049(3) 0.050(3) 0.035(3) 0.029(3) 0.031(3)

loop_
_atom_type_symbol
_atom_type_scat_dispersion_real
_atom_type_scat_dispersion_imag
_atom_type_scat_Cromer_Mann_a1
_atom_type_scat_Cromer_Mann_b1
_atom_type_scat_Cromer_Mann_a2
_atom_type_scat_Cromer_Mann_b2
_atom_type_scat_Cromer_Mann_a3
_atom_type_scat_Cromer_Mann_b3
_atom_type_scat_Cromer_Mann_a4
_atom_type_scat_Cromer_Mann_b4
_atom_type_scat_Cromer_Mann_c
_atom_type_scat_source
C 0.0033 0.0016 2.3100 20.8439 1.0200 10.2075 1.5886 0.5687 0.8650 51.6512 0.2156 'International Tables Vol C 4.2.6.8 and 6.1.1.4'
H 0.0000 0.0000 0.4930 10.5109 0.3229 26.1257 0.1402 3.1424 0.0408 57.7998 0.0030 'International Tables Vol C 4.2.6.8 and 6.1.1.4'
I -0.4742 1.8119 20.1472 4.3470 18.9949 0.3814 7.5138 27.7660 2.2735 66.8776 4.0712 'International Tables Vol C 4.2.6.8 and 6.1.1.4'
O 0.0106 0.0060 3.0485 13.2771 2.2868 5.7011 1.5463 0.3239 0.8670 32.9089 0.2508 'International Tables Vol C 4.2.6.8 and 6.1.1.4'
F 0.0171 0.0103 3.5392 10.2825 2.6412 4.2944 1.5170 0.2615 1.0243 26.1476 0.2776 'International Tables Vol C 4.2.6.8 and 6.1.1.4'
S 0.1246 0.1234 6.9053 1.4679 5.2034 22.2151 1.4379 0.2536 1.5863 56.1720 0.8669 'International Tables Vol C 4.2.6.8 and 6.1.1.4'
Cl 0.1484 0.1585 11.4604 0.0104 7.1964 1.1662 6.2556 18.5194 1.6455 47.7784 -9.5574 'International Tables Vol C 4.2.6.8 and 6.1.1.4'
N 0.0061 0.0033 12.2126 0.0057 3.1322 9.8933 2.0125 28.9975 1.1663 0.5826 -11.5290 'International Tables Vol C 4.2.6.8 and 6.1.1.4'

loop_
_geom_angle_atom_site_label_1
_geom_angle_atom_site_label_2
_geom_angle_atom_site_label_3
_geom_angle
_geom_angle_publ_flag
C1 I1 C8 82.7(3) yes
I1 C1 C2 123.9(5) yes
I1 C1 C6 111.3(5) yes
C2 C1 C6 124.8(6) yes
C1 C2 C3 116.9(7) yes
C1 C2 H31 120.3 no
C3 C2 H31 122.9 no
C2 C3 C4 120.2(7) yes
C2 C3 H41 117.6 no
C4 C3 H41 122.2 no
C3 C4 C5 121.4(7) yes
C3 C4 H51 120.1 no
C5 C4 H51 118.5 no
C4 C5 C6 119.8(7) yes
C4 C5 H61 120.1 no
C6 C5 H61 120.1 no
C1 C6 C5 117.0(6) yes
C1 C6 C7 117.0(6) yes
C5 C6 C7 125.9(6) yes
C6 C7 C8 118.0(6) yes
C6 C7 C12 125.0(6) yes
C8 C7 C12 117.0(6) yes
C7 C8 I1 111.0(5) yes
C7 C8 C9 124.6(6) yes
I1 C8 C9 124.4(5) yes
C8 C9 C10 117.2(7) yes
C8 C9 H101 122.4 no
C10 C9 H101 120.4 no
C9 C10 C11 120.5(7) yes
C9 C10 H111 118.7 no
C11 C10 H111 120.7 no
C10 C11 C12 121.1(7) yes
C10 C11 H121 120.2 no
C12 C11 H121 118.7 no
C7 C12 C11 119.6(7) yes
C7 C12 H131 119.7 no
C11 C12 H131 120.7 no
Cl1 C15 Cl3 112.7(7) yes
Cl1 C15 Cl2 115.3(7) yes
Cl3 C15 Cl2 96.2(7) yes
Cl1 C15 H151 110.3 no
Cl3 C15 H151 112.0 no
Cl2 C15 H151 109.7 no
C15 Cl3 Cl2 43.6(5) yes
C15 Cl2 Cl3 40.2(4) yes
N1 S1 O2 115.9(3) yes
N1 S1 O1 108.7(3) yes
O2 S1 O1 118.9(3) yes
N1 S1 C13 99.9(3) yes
O2 S1 C13 106.0(4) yes
O1 S1 C13 105.0(4) yes
S1 N1 S2 125.0(4) yes
N1 S2 O3 107.5(3) yes
N1 S2 O4 115.6(3) yes
O3 S2 O4 119.1(3) yes
N1 S2 C14 105.5(3) yes
O3 S2 C14 103.4(3) yes
O4 S2 C14 104.1(3) yes
S2 C14 F4 110.2(5) yes
S2 C14 F6 109.3(5) yes
F4 C14 F6 107.6(6) yes
S2 C14 F5 111.7(5) yes
F4 C14 F5 108.4(6) yes
F6 C14 F5 109.6(6) yes
S1 C13 F2 109.5(5) yes
S1 C13 F3 111.0(6) yes
F2 C13 F3 109.5(6) yes
S1 C13 F1 109.8(5) yes
F2 C13 F1 108.7(7) yes
F3 C13 F1 108.3(7) yes

loop_
_geom_bond_atom_site_label_1
_geom_bond_atom_site_label_2
_geom_bond_distance
_geom_bond_publ_flag
I1 C1 2.096(6) yes
I1 C8 2.100(6) yes
C1 C2 1.373(10) yes
C1 C6 1.398(10) yes
C2 C3 1.394(10) yes
C2 H31 0.936 no
C3 C4 1.394(11) yes
C3 H41 0.926 no
C4 C5 1.385(11) yes
C4 H51 0.948 no
C5 C6 1.391(10) yes
C5 H61 0.937 no
C6 C7 1.483(10) yes
C7 C8 1.389(9) yes
C7 C12 1.410(9) yes
C8 C9 1.375(10) yes
C9 C10 1.394(10) yes
C9 H101 0.906 no
C10 C11 1.386(11) yes
C10 H111 0.937 no
C11 C12 1.391(11) yes
C11 H121 0.933 no
C12 H131 0.942 no
Cl1 C15 1.669(11) yes
C15 Cl3 1.685(12) yes
C15 Cl2 1.801(13) yes
C15 H151 0.991 no
Cl3 Cl2 2.596(12) yes
S1 N1 1.595(6) yes
S1 O2 1.427(5) yes
S1 O1 1.430(5) yes
S1 C13 1.839(8) yes
N1 S2 1.577(6) yes
S2 O3 1.427(5) yes
S2 O4 1.441(5) yes
S2 C14 1.840(8) yes
C14 F4 1.339(9) yes
C14 F6 1.324(9) yes
C14 F5 1.319(9) yes
C13 F2 1.318(9) yes
C13 F3 1.308(9) yes
C13 F1 1.339(10) yes

loop_
_geom_hbond_atom_site_label_D
_geom_hbond_atom_site_label_H
_geom_hbond_atom_site_label_A
_geom_hbond_site_symmetry_A
_geom_hbond_angle_DHA
_geom_hbond_distance_DH
_geom_hbond_distance_HA
_geom_hbond_distance_DA
_geom_hbond_publ_flag
C2 H31 O4 2_556 137.9(2) 0.936 2.572 3.326(12) yes
C5 H61 O3 2_555 158.2(2) 0.937 2.488 3.376(12) yes
C12 H131 O3 2_555 156.7(2) 0.942 2.495 3.381(12) yes
C15 H151 O3 1_565 144.8(3) 0.991 2.455 3.315(12) yes
C15 H151 O1 2_566 130.8(3) 0.991 2.395 3.133(12) yes
